data_2206529
loop_
_publ_author_name
'T. Ravishankar'
'K. Chinnakali'
'N. Arumugam'
'P. C. Srinivasan'
'Anwar Usman'
'Hoong-Kun Fun'

_publ_section_title
;
 3-Bromo-2-(4-bromo-2,5-dimethoxybenzyl)-1-phenylsulfonyl-1<i>H</i>-indole
;
_journal_coeditor_code RZ6098
_journal_issue 8
_journal_name_full 'Acta Crystallographica Section E'
_journal_page_first o2455
_journal_page_last o2457
_journal_paper_doi 10.1107/S1600536805021574
_journal_volume 61
_journal_year 2005
_chemical_formula_iupac 'C23 H19 Br2 N O4 S'
_chemical_formula_moiety 'C23 H19 Br2 N O4 S'
_chemical_formula_sum 'C23 H19 Br2 N O4 S'
_chemical_formula_weight 565.27
_chemical_name_systematic
;
3-Bromo-2-(4-bromo-2,5-dimethoxybenzyl)-1-phenylsulfonyl-1H-indole
;
_space_group_IT_number 15
_symmetry_cell_setting monoclinic
_symmetry_space_group_name_Hall '-C 2yc'
_symmetry_space_group_name_H-M 'C 1 2/c 1'
_atom_sites_solution_hydrogens geom
_atom_sites_solution_primary direct
_atom_sites_solution_secondary difmap
_audit_creation_method SHELXL-97
_cell_angle_alpha 90.00
_cell_angle_beta 111.8020(10)
_cell_angle_gamma 90.00
_cell_formula_units_Z 8
_cell_length_a 33.177(2)
_cell_length_b 9.0850(6)
_cell_length_c 16.1712(10)
_cell_measurement_reflns_used 3615
_cell_measurement_temperature 293(2)
_cell_measurement_theta_max 49.844
_cell_measurement_theta_min 5.075
_cell_volume 4525.6(5)
_computing_cell_refinement 'SAINT (Siemens, 1996)'
_computing_data_collection 'SMART (Siemens, 1996)'
_computing_data_reduction SAINT
_computing_molecular_graphics SHELXTL
_computing_publication_material 'SHELXTL and PLATON (Spek, 2003)'
_computing_structure_refinement SHELXTL
_computing_structure_solution 'SHELXTL (Sheldrick, 1997)'
_diffrn_ambient_temperature 293(2)
_diffrn_detector_area_resol_mean 8.33
_diffrn_measured_fraction_theta_full 0.990
_diffrn_measured_fraction_theta_max 0.985
_diffrn_measurement_device_type 'Siemens SMART CCD area-detector'
_diffrn_measurement_method \w
_diffrn_radiation_monochromator graphite
_diffrn_radiation_source 'fine-focus sealed tube'
_diffrn_radiation_type MoK\a
_diffrn_radiation_wavelength 0.71073
_diffrn_reflns_av_R_equivalents 0.0410
_diffrn_reflns_av_sigmaI/netI 0.0615
_diffrn_reflns_limit_h_max 44
_diffrn_reflns_limit_h_min -41
_diffrn_reflns_limit_k_max 11
_diffrn_reflns_limit_k_min -12
_diffrn_reflns_limit_l_max 15
_diffrn_reflns_limit_l_min -21
_diffrn_reflns_number 13791
_diffrn_reflns_theta_full 25.00
_diffrn_reflns_theta_max 28.28
_diffrn_reflns_theta_min 2.34
_diffrn_standards_decay_% 0
_diffrn_standards_number 0
_exptl_absorpt_coefficient_mu 3.705
_exptl_absorpt_correction_T_max 0.513
_exptl_absorpt_correction_T_min 0.282
_exptl_absorpt_correction_type multi-scan
_exptl_absorpt_process_details '(SADABS; Sheldrick, 1996)'
_exptl_crystal_colour colourless
_exptl_crystal_density_diffrn 1.659
_exptl_crystal_density_method 'not measured'
_exptl_crystal_description Block
_exptl_crystal_F_000 2256
_exptl_crystal_size_max 0.42
_exptl_crystal_size_mid 0.24
_exptl_crystal_size_min 0.18
_refine_diff_density_max 0.894
_refine_diff_density_min -0.687
_refine_ls_extinction_method none
_refine_ls_goodness_of_fit_ref 1.008
_refine_ls_hydrogen_treatment constr
_refine_ls_matrix_type full
_refine_ls_number_parameters 282
_refine_ls_number_reflns 5536
_refine_ls_number_restraints 0
_refine_ls_restrained_S_all 1.008
_refine_ls_R_factor_all 0.0995
_refine_ls_R_factor_gt 0.0443
_refine_ls_shift/su_max 0.001
_refine_ls_shift/su_mean 0.000
_refine_ls_structure_factor_coef Fsqd
_refine_ls_weighting_details 'calc w = 1/[\s^2^(Fo^2^)+(0.0461P)^2^+5.2213P] where P = (Fo^2^+2Fc^2^)/3'
_refine_ls_weighting_scheme calc
_refine_ls_wR_factor_gt 0.0952
_refine_ls_wR_factor_ref 0.1162
_reflns_number_gt 3263
_reflns_number_total 5536
_reflns_threshold_expression I>2\s(I)
_cod_data_source_file rz6098.cif
_cod_data_source_block I
_cod_depositor_comments
;
The following automatic conversions were performed:
'_symmetry_cell_setting' value 'Monoclinic' changed to 'monoclinic'
according to '/home/saulius/struct/CIF-dictionaries/cif_core.dic'
dictionary named 'cif_core.dic' version 2.4.1 from 2010-06-29.

Automatic conversion script
Id: cif_fix_enum 1527 2010-12-29 10:47:43Z saulius 

The following automatic conversions were performed:

'_symmetry_cell_setting' value 'Monoclinic' changed to 'monoclinic'
according to /home/saulius/struct/CIF-dictionaries/cif_core.dic
dictionary named 'cif_core.dic' version 2.4.1 from 2010-06-29.

Automatic conversion script
Id: cif_fix_values 1715 2011-07-08 13:25:40Z adriana 
;
_cod_original_cell_volume 4525.5(5)
_cod_original_sg_symbol_H-M 'C 2/c'
_cod_database_code 2206529
_cod_database_fobs_code 2206529

loop_
_symmetry_equiv_pos_as_xyz
'x, y, z'
'-x, y, -z+1/2'
'x+1/2, y+1/2, z'
'-x+1/2, y+1/2, -z+1/2'
'-x, -y, -z'
'x, -y, z-1/2'
'-x+1/2, -y+1/2, -z'
'x+1/2, -y+1/2, z-1/2'

loop_
_atom_site_label
_atom_site_fract_x
_atom_site_fract_y
_atom_site_fract_z
_atom_site_U_iso_or_equiv
_atom_site_adp_type
_atom_site_calc_flag
_atom_site_refinement_flags
_atom_site_occupancy
_atom_site_type_symbol
Br1 0.402792(16) 0.64699(5) 0.21912(4) 0.06709(18) Uani d . 1 Br
Br2 0.220223(14) 0.19024(6) 0.29329(3) 0.06056(16) Uani d . 1 Br
S1 0.43979(3) 0.05106(9) 0.29529(6) 0.0336(2) Uani d . 1 S
O1 0.41056(9) 0.0026(3) 0.21053(15) 0.0462(7) Uani d . 1 O
O2 0.48170(9) -0.0123(3) 0.33451(17) 0.0475(7) Uani d . 1 O
O3 0.30173(8) 0.3605(3) 0.38681(18) 0.0579(8) Uani d . 1 O
O4 0.30057(9) 0.1299(3) 0.07001(18) 0.0589(8) Uani d . 1 O
N1 0.44763(9) 0.2314(3) 0.28544(18) 0.0319(6) Uani d . 1 N
C1 0.41505(11) 0.3337(4) 0.2369(2) 0.0318(8) Uani d . 1 C
C2 0.43121(12) 0.4698(4) 0.2640(3) 0.0389(8) Uani d . 1 C
C3 0.47348(11) 0.4613(4) 0.3322(2) 0.0379(8) Uani d . 1 C
C4 0.50290(13) 0.5665(5) 0.3815(3) 0.0555(11) Uani d . 1 C
H4 0.4967 0.6663 0.3720 0.067 Uiso calc R 1 H
C5 0.54121(14) 0.5201(6) 0.4443(3) 0.0667(13) Uani d . 1 C
H5 0.5609 0.5893 0.4790 0.080 Uiso calc R 1 H
C6 0.55109(13) 0.3722(6) 0.4572(3) 0.0618(12) Uani d . 1 C
H6 0.5775 0.3442 0.5002 0.074 Uiso calc R 1 H
C7 0.52311(13) 0.2650(5) 0.4084(3) 0.0493(10) Uani d . 1 C
H7 0.5304 0.1658 0.4167 0.059 Uiso calc R 1 H
C8 0.48356(11) 0.3106(4) 0.3461(2) 0.0348(8) Uani d . 1 C
C9 0.41327(11) 0.0396(4) 0.3716(2) 0.0313(7) Uani d . 1 C
C10 0.37238(13) -0.0206(4) 0.3448(3) 0.0460(9) Uani d . 1 C
H10 0.3584 -0.0532 0.2865 0.055 Uiso calc R 1 H
C11 0.35240(13) -0.0319(5) 0.4056(3) 0.0585(12) Uani d . 1 C
H11 0.3249 -0.0735 0.3888 0.070 Uiso calc R 1 H
C12 0.37330(15) 0.0188(5) 0.4917(3) 0.0562(11) Uani d . 1 C
H12 0.3594 0.0135 0.5321 0.067 Uiso calc R 1 H
C13 0.41407(15) 0.0766(5) 0.5177(3) 0.0522(11) Uani d . 1 C
H13 0.4279 0.1090 0.5760 0.063 Uiso calc R 1 H
C14 0.43492(12) 0.0874(4) 0.4589(2) 0.0400(9) Uani d . 1 C
H14 0.4629 0.1257 0.4768 0.048 Uiso calc R 1 H
C15 0.37245(11) 0.2951(4) 0.1668(2) 0.0384(8) Uani d . 1 C
H15A 0.3762 0.2076 0.1362 0.046 Uiso calc R 1 H
H15B 0.3639 0.3744 0.1236 0.046 Uiso calc R 1 H
C16 0.33590(11) 0.2677(4) 0.1994(2) 0.0349(8) Uani d . 1 C
C17 0.33659(11) 0.3263(4) 0.2792(2) 0.0374(8) Uani d . 1 C
H17 0.3604 0.3822 0.3136 0.045 Uiso calc R 1 H
C18 0.30315(11) 0.3045(4) 0.3092(2) 0.0390(8) Uani d . 1 C
C19 0.26780(11) 0.2231(4) 0.2566(3) 0.0409(9) Uani d . 1 C
C20 0.26609(12) 0.1621(4) 0.1773(2) 0.0438(10) Uani d . 1 C
H20 0.2422 0.1061 0.1432 0.053 Uiso calc R 1 H
C21 0.30006(12) 0.1845(4) 0.1488(2) 0.0421(9) Uani d . 1 C
C22 0.33925(14) 0.4291(7) 0.4463(3) 0.0823(18) Uani d . 1 C
H22A 0.3347 0.4564 0.4995 0.123 Uiso calc R 1 H
H22B 0.3454 0.5156 0.4189 0.123 Uiso calc R 1 H
H22C 0.3633 0.3623 0.4610 0.123 Uiso calc R 1 H
C23 0.26593(15) 0.0367(6) 0.0188(3) 0.0677(14) Uani d . 1 C
H23A 0.2389 0.0887 0.0033 0.102 Uiso calc R 1 H
H23B 0.2653 -0.0490 0.0531 0.102 Uiso calc R 1 H
H23C 0.2701 0.0073 -0.0345 0.102 Uiso calc R 1 H

loop_
_atom_site_aniso_label
_atom_site_aniso_U_11
_atom_site_aniso_U_22
_atom_site_aniso_U_33
_atom_site_aniso_U_12
_atom_site_aniso_U_13
_atom_site_aniso_U_23
Br1 0.0694(3) 0.0333(2) 0.0956(4) 0.0102(2) 0.0271(3) 0.0078(2)
Br2 0.0438(3) 0.0804(3) 0.0635(3) -0.0069(2) 0.0268(2) -0.0059(2)
S1 0.0445(5) 0.0258(4) 0.0346(5) -0.0003(4) 0.0195(4) -0.0013(4)
O1 0.0737(19) 0.0334(14) 0.0334(14) -0.0099(13) 0.0222(13) -0.0082(11)
O2 0.0531(16) 0.0371(15) 0.0577(17) 0.0128(12) 0.0267(13) 0.0047(12)
O3 0.0358(15) 0.087(2) 0.0473(17) 0.0034(14) 0.0115(13) -0.0229(15)
O4 0.0516(18) 0.082(2) 0.0478(17) -0.0221(15) 0.0233(14) -0.0261(16)
N1 0.0315(16) 0.0294(15) 0.0355(16) -0.0029(12) 0.0133(13) 0.0001(12)
C1 0.0343(19) 0.0288(18) 0.0349(19) -0.0013(14) 0.0157(15) 0.0021(14)
C2 0.040(2) 0.031(2) 0.051(2) 0.0007(16) 0.0236(18) 0.0035(16)
C3 0.035(2) 0.037(2) 0.048(2) -0.0055(16) 0.0221(17) -0.0031(17)
C4 0.047(3) 0.046(2) 0.079(3) -0.015(2) 0.029(2) -0.018(2)
C5 0.042(3) 0.069(3) 0.086(4) -0.026(2) 0.020(2) -0.025(3)
C6 0.033(2) 0.079(4) 0.064(3) -0.007(2) 0.007(2) -0.011(3)
C7 0.037(2) 0.050(2) 0.058(3) 0.0009(18) 0.0143(19) 0.003(2)
C8 0.0335(19) 0.0375(19) 0.038(2) -0.0064(15) 0.0178(16) -0.0002(15)
C9 0.0372(19) 0.0259(17) 0.0331(19) 0.0014(14) 0.0156(15) 0.0055(14)
C10 0.047(2) 0.047(2) 0.044(2) -0.0059(18) 0.0170(19) 0.0035(18)
C11 0.039(2) 0.069(3) 0.074(3) -0.007(2) 0.029(2) 0.012(2)
C12 0.062(3) 0.065(3) 0.054(3) 0.009(2) 0.036(2) 0.022(2)
C13 0.065(3) 0.062(3) 0.033(2) 0.006(2) 0.024(2) 0.0067(19)
C14 0.042(2) 0.047(2) 0.031(2) -0.0017(17) 0.0131(17) 0.0044(17)
C15 0.039(2) 0.037(2) 0.039(2) -0.0028(16) 0.0136(17) 0.0036(16)
C16 0.0304(19) 0.0332(19) 0.036(2) 0.0025(14) 0.0067(16) -0.0003(15)
C17 0.0270(18) 0.036(2) 0.043(2) -0.0007(15) 0.0053(16) -0.0052(16)
C18 0.0329(19) 0.045(2) 0.036(2) 0.0080(17) 0.0085(16) -0.0037(17)
C19 0.0291(19) 0.048(2) 0.046(2) 0.0028(16) 0.0145(17) 0.0017(18)
C20 0.032(2) 0.054(3) 0.041(2) -0.0099(17) 0.0072(17) -0.0108(18)
C21 0.039(2) 0.046(2) 0.038(2) -0.0020(17) 0.0108(17) -0.0042(17)
C22 0.044(3) 0.122(5) 0.064(3) 0.008(3) 0.001(2) -0.043(3)
C23 0.065(3) 0.090(4) 0.047(3) -0.028(3) 0.020(2) -0.027(3)

loop_
_atom_type_symbol
_atom_type_description
_atom_type_scat_dispersion_real
_atom_type_scat_dispersion_imag
_atom_type_scat_source
C C 0.0033 0.0016 'International Tables Vol C Tables 4.2.6.8 and 6.1.1.4'
H H 0.0000 0.0000 'International Tables Vol C Tables 4.2.6.8 and 6.1.1.4'
N N 0.0061 0.0033 'International Tables Vol C Tables 4.2.6.8 and 6.1.1.4'
O O 0.0106 0.0060 'International Tables Vol C Tables 4.2.6.8 and 6.1.1.4'
S S 0.1246 0.1234 'International Tables Vol C Tables 4.2.6.8 and 6.1.1.4'
Br Br -0.2901 2.4595 'International Tables Vol C Tables 4.2.6.8 and 6.1.1.4'

loop_
_geom_angle_atom_site_label_1
_geom_angle_atom_site_label_2
_geom_angle_atom_site_label_3
_geom_angle
O2 S1 O1 120.61(16)
O2 S1 N1 106.16(15)
O1 S1 N1 106.57(15)
O2 S1 C9 108.91(16)
O1 S1 C9 108.48(16)
N1 S1 C9 105.02(15)
C18 O3 C22 117.9(3)
C21 O4 C23 118.1(3)
C1 N1 C8 108.7(3)
C1 N1 S1 125.4(2)
C8 N1 S1 123.2(2)
C2 C1 N1 106.8(3)
C2 C1 C15 127.7(3)
N1 C1 C15 125.4(3)
C1 C2 C3 110.9(3)
C1 C2 Br1 125.3(3)
C3 C2 Br1 123.7(3)
C4 C3 C8 120.3(4)
C4 C3 C2 133.3(4)
C8 C3 C2 106.4(3)
C5 C4 C3 118.5(4)
C5 C4 H4 120.8
C3 C4 H4 120.8
C4 C5 C6 121.0(4)
C4 C5 H5 119.5
C6 C5 H5 119.5
C7 C6 C5 122.1(4)
C7 C6 H6 119.0
C5 C6 H6 119.0
C6 C7 C8 117.4(4)
C6 C7 H7 121.3
C8 C7 H7 121.3
C7 C8 C3 120.7(3)
C7 C8 N1 132.3(3)
C3 C8 N1 107.0(3)
C10 C9 C14 121.4(3)
C10 C9 S1 119.5(3)
C14 C9 S1 119.1(3)
C9 C10 C11 118.9(4)
C9 C10 H10 120.6
C11 C10 H10 120.6
C10 C11 C12 119.9(4)
C10 C11 H11 120.0
C12 C11 H11 120.0
C13 C12 C11 120.5(4)
C13 C12 H12 119.8
C11 C12 H12 119.8
C12 C13 C14 120.8(4)
C12 C13 H13 119.6
C14 C13 H13 119.6
C13 C14 C9 118.4(4)
C13 C14 H14 120.8
C9 C14 H14 120.8
C1 C15 C16 115.6(3)
C1 C15 H15A 108.4
C16 C15 H15A 108.4
C1 C15 H15B 108.4
C16 C15 H15B 108.4
H15A C15 H15B 107.5
C17 C16 C21 118.1(3)
C17 C16 C15 121.5(3)
C21 C16 C15 120.4(3)
C18 C17 C16 122.3(3)
C18 C17 H17 118.9
C16 C17 H17 118.9
O3 C18 C19 117.0(3)
O3 C18 C17 125.1(3)
C19 C18 C17 118.0(3)
C20 C19 C18 121.4(3)
C20 C19 Br2 118.3(3)
C18 C19 Br2 120.3(3)
C19 C20 C21 119.6(3)
C19 C20 H20 120.2
C21 C20 H20 120.2
O4 C21 C20 123.2(3)
O4 C21 C16 116.1(3)
C20 C21 C16 120.6(3)
O3 C22 H22A 109.5
O3 C22 H22B 109.5
H22A C22 H22B 109.5
O3 C22 H22C 109.5
H22A C22 H22C 109.5
H22B C22 H22C 109.5
O4 C23 H23A 109.5
O4 C23 H23B 109.5
H23A C23 H23B 109.5
O4 C23 H23C 109.5
H23A C23 H23C 109.5
H23B C23 H23C 109.5

loop_
_geom_bond_atom_site_label_1
_geom_bond_atom_site_label_2
_geom_bond_distance
Br1 C2 1.870(3)
Br2 C19 1.905(4)
S1 O2 1.418(3)
S1 O1 1.423(2)
S1 N1 1.676(3)
S1 C9 1.765(3)
O3 C18 1.371(4)
O3 C22 1.405(5)
O4 C21 1.374(4)
O4 C23 1.420(5)
N1 C1 1.420(4)
N1 C8 1.425(4)
C1 C2 1.355(5)
C1 C15 1.488(5)
C2 C3 1.428(5)
C3 C4 1.387(5)
C3 C8 1.408(5)
C4 C5 1.366(6)
C4 H4 0.93
C5 C6 1.381(7)
C5 H5 0.93
C6 C7 1.374(6)
C6 H6 0.93
C7 C8 1.388(5)
C7 H7 0.93
C9 C10 1.375(5)
C9 C14 1.393(5)
C10 C11 1.380(6)
C10 H10 0.93
C11 C12 1.383(6)
C11 H11 0.93
C12 C13 1.364(6)
C12 H12 0.93
C13 C14 1.371(5)
C13 H13 0.93
C14 H14 0.93
C15 C16 1.512(5)
C15 H15A 0.97
C15 H15B 0.97
C16 C17 1.387(5)
C16 C21 1.390(5)
C17 C18 1.381(5)
C17 H17 0.93
C18 C19 1.381(5)
C19 C20 1.378(5)
C20 C21 1.382(5)
C20 H20 0.93
C22 H22A 0.96
C22 H22B 0.96
C22 H22C 0.96
C23 H23A 0.96
C23 H23B 0.96
C23 H23C 0.96

loop_
_geom_hbond_atom_site_label_D
_geom_hbond_atom_site_label_H
_geom_hbond_atom_site_label_A
_geom_hbond_site_symmetry_A
_geom_hbond_distance_DH
_geom_hbond_distance_HA
_geom_hbond_distance_DA
_geom_hbond_angle_DHA
_geom_hbond_publ_flag
C7 H7 O2 . 0.93 2.32 2.906(5) 120 y
C10 H10 O1 . 0.93 2.52 2.899(5) 105 y
C15 H15A O1 . 0.97 2.28 2.915(5) 122 y
C12 H12 O4 6_556 0.93 2.60 3.394(6) 143 y

loop_
_geom_torsion_atom_site_label_1
_geom_torsion_atom_site_label_2
_geom_torsion_atom_site_label_3
_geom_torsion_atom_site_label_4
_geom_torsion
O2 S1 N1 C1 169.4(3)
O1 S1 N1 C1 39.6(3)
C9 S1 N1 C1 -75.3(3)
O2 S1 N1 C8 -31.5(3)
O1 S1 N1 C8 -161.2(3)
C9 S1 N1 C8 83.8(3)
C8 N1 C1 C2 2.5(4)
S1 N1 C1 C2 164.2(2)
C8 N1 C1 C15 179.9(3)
S1 N1 C1 C15 -18.4(5)
N1 C1 C2 C3 -2.0(4)
C15 C1 C2 C3 -179.3(3)
N1 C1 C2 Br1 177.8(2)
C15 C1 C2 Br1 0.4(6)
C1 C2 C3 C4 -179.2(4)
Br1 C2 C3 C4 1.0(6)
C1 C2 C3 C8 0.7(4)
Br1 C2 C3 C8 -179.0(3)
C8 C3 C4 C5 -1.1(6)
C2 C3 C4 C5 178.8(4)
C3 C4 C5 C6 1.7(7)
C4 C5 C6 C7 -0.4(8)
C5 C6 C7 C8 -1.4(7)
C6 C7 C8 C3 2.0(6)
C6 C7 C8 N1 -180.0(4)
C4 C3 C8 C7 -0.7(5)
C2 C3 C8 C7 179.3(3)
C4 C3 C8 N1 -179.2(3)
C2 C3 C8 N1 0.8(4)
C1 N1 C8 C7 179.7(4)
S1 N1 C8 C7 17.5(6)
C1 N1 C8 C3 -2.1(4)
S1 N1 C8 C3 -164.2(2)
O2 S1 C9 C10 -128.1(3)
O1 S1 C9 C10 4.9(3)
N1 S1 C9 C10 118.5(3)
O2 S1 C9 C14 49.7(3)
O1 S1 C9 C14 -177.3(3)
N1 S1 C9 C14 -63.7(3)
C14 C9 C10 C11 0.8(6)
S1 C9 C10 C11 178.6(3)
C9 C10 C11 C12 0.8(6)
C10 C11 C12 C13 -1.7(7)
C11 C12 C13 C14 0.9(7)
C12 C13 C14 C9 0.8(6)
C10 C9 C14 C13 -1.6(5)
S1 C9 C14 C13 -179.4(3)
C2 C1 C15 C16 -93.7(4)
N1 C1 C15 C16 89.5(4)
C1 C15 C16 C17 23.4(5)
C1 C15 C16 C21 -157.9(3)
C21 C16 C17 C18 0.0(5)
C15 C16 C17 C18 178.8(3)
C22 O3 C18 C19 172.9(4)
C22 O3 C18 C17 -8.8(6)
C16 C17 C18 O3 -179.3(3)
C16 C17 C18 C19 -1.0(5)
O3 C18 C19 C20 -180.0(3)
C17 C18 C19 C20 1.5(6)
O3 C18 C19 Br2 -0.9(5)
C17 C18 C19 Br2 -179.4(3)
C18 C19 C20 C21 -1.1(6)
Br2 C19 C20 C21 179.8(3)
C23 O4 C21 C20 -4.9(6)
C23 O4 C21 C16 176.1(4)
C19 C20 C21 O4 -178.8(4)
C19 C20 C21 C16 0.2(6)
C17 C16 C21 O4 179.4(3)
C15 C16 C21 O4 0.6(5)
C17 C16 C21 C20 0.4(5)
C15 C16 C21 C20 -178.4(3)

loop_
_cod_related_entry_id
_cod_related_entry_database
_cod_related_entry_code
1 ChemSpider 21129060
